data_7123219
loop_
_publ_author_name
'M\"untener, Thomas'
'Thommen, Fabienne'
'Joss, Daniel'
'Kottelat, J\'er\'emy'
'Prescimone, Alessandro'
'H\"aussinger, Daniel'

_publ_section_title
;
 Synthesis of chiral nine and twelve-membered cyclic polyamines from
 natural building blocks
;
_journal_name_full 'Chemical Communications'
_journal_paper_doi 10.1039/C9CC00720B
_journal_year 2019
_chemical_absolute_configuration ad
_chemical_compound_source 'Thomas Muentener'
_chemical_formula_moiety 'C16 H36 N4'
_chemical_formula_sum 'C16 H36 N4'
_chemical_formula_weight 284.49
_space_group_IT_number 5
_symmetry_cell_setting monoclinic
_symmetry_space_group_name_Hall 'C 2y'
_symmetry_space_group_name_H-M 'C 1 2 1'
_atom_sites_solution_hydrogens difmap
_atom_sites_solution_primary other
_audit_creation_date 2018-04-20
_audit_creation_method CRYSTALS_ver_14.61_build_6720
_audit_update_record
;
2018-12-21 deposited with the CCDC.    2019-03-27 downloaded from the CCDC.
;
_cell_angle_alpha 90
_cell_angle_beta 105.271(4)
_cell_angle_gamma 90
_cell_formula_units_Z 4
_cell_length_a 9.5648(11)
_cell_length_b 19.708(2)
_cell_length_c 9.8034(11)
_cell_measurement_reflns_used 9889
_cell_measurement_temperature 123
_cell_measurement_theta_max 70
_cell_measurement_theta_min 4
_cell_volume 1782.7(3)
_computing_cell_refinement 'Apex2 (Bruker AXS, 2006)'
_computing_data_collection 'Apex2 (Bruker AXS, 2006)'
_computing_data_reduction 'Apex2 (Bruker AXS, 2006)'
_computing_molecular_graphics 'CAMERON (Watkin et al., 1996)'
_computing_publication_material 'CRYSTALS (Betteridge et al., 2003)'
_computing_structure_refinement 'CRYSTALS (Betteridge et al., 2003)'
_computing_structure_solution 'Superflip (Palatinus & Chapuis, 2007)'
_diffrn_ambient_temperature 123
_diffrn_measured_fraction_theta_full 0.993
_diffrn_measured_fraction_theta_max 0.971
_diffrn_measurement_device Area
_diffrn_measurement_device_type 'Bruker Kappa Apex2'
_diffrn_measurement_method '\f & \w scans'
_diffrn_radiation_monochromator graphite
_diffrn_radiation_type 'Cu K\a'
_diffrn_radiation_wavelength 1.54178
_diffrn_reflns_av_R_equivalents 0.030
_diffrn_reflns_limit_h_max 11
_diffrn_reflns_limit_h_min -8
_diffrn_reflns_limit_k_max 23
_diffrn_reflns_limit_k_min -21
_diffrn_reflns_limit_l_max 11
_diffrn_reflns_limit_l_min -11
_diffrn_reflns_number 10762
_diffrn_reflns_theta_full 68.000
_diffrn_reflns_theta_max 69.961
_diffrn_reflns_theta_min 4.487
_diffrn_standards_number 0
_exptl_absorpt_coefficient_mu 0.483
_exptl_absorpt_correction_T_max 0.99
_exptl_absorpt_correction_T_min 0.89
_exptl_absorpt_correction_type multi-scan
_exptl_absorpt_process_details 'SADABS (Siemens, 1996)'
_exptl_crystal_colour colourless
_exptl_crystal_density_diffrn 1.060
_exptl_crystal_density_method 'not measured'
_exptl_crystal_description plate
_exptl_crystal_F_000 640
_exptl_crystal_recrystallization_method ' '
_exptl_crystal_size_max 0.120
_exptl_crystal_size_mid 0.100
_exptl_crystal_size_min 0.030
_refine_diff_density_max 0.14
_refine_diff_density_min -0.12
_refine_ls_abs_structure_details
; 
 Parsons, Flack & Wagner (2013), 
 1285 Friedel Pairs 
;
_refine_ls_abs_structure_Flack 0.08(10)
_refine_ls_extinction_method None
_refine_ls_goodness_of_fit_ref 0.8694
_refine_ls_hydrogen_treatment constr
_refine_ls_matrix_type full
_refine_ls_number_parameters 182
_refine_ls_number_reflns 3070
_refine_ls_number_restraints 1
_refine_ls_R_factor_all 0.0264
_refine_ls_R_factor_gt 0.0261
_refine_ls_shift/su_max 0.0002863
_refine_ls_shift/su_mean 0.0000263
_refine_ls_structure_factor_coef Fsqd
_refine_ls_weighting_details
;
 Method, part 1, Chebychev polynomial, (Watkin, 1994, Prince, 1982) 
 [weight] = 1.0/[A~0~*T~0~(x)+A~1~*T~1~(x) ... +A~n-1~]*T~n-1~(x)] 
 where A~i~ are the Chebychev coefficients listed below and x= Fcalc/Fmax 
 Method = Robust Weighting (Prince, 1982) 
 W = [weight] * [1-(deltaF/6*sigmaF)^2^]^2^ 
 A~i~ are: 
 2.97 4.43 2.03 0.497 
;
_refine_ls_weighting_scheme calc
_refine_ls_wR_factor_all 0.0589
_refine_ls_wR_factor_gt 0.0588
_refine_ls_wR_factor_ref 0.0589
_reflns_limit_h_max 11
_reflns_limit_h_min -11
_reflns_limit_k_max 23
_reflns_limit_k_min -21
_reflns_limit_l_max 11
_reflns_limit_l_min 0
_reflns_number_gt 3041
_reflns_number_total 3083
_reflns_threshold_expression I>2.0\s(I)
_oxford_diffrn_Wilson_B_factor 0.00
_oxford_diffrn_Wilson_scale 0.00
_oxford_refine_ls_r_factor_ref 0.0264
_oxford_refine_ls_scale 0.13377(4)
_oxford_reflns_number_all 3070
_oxford_structure_analysis_title 'FT057_123K_0m in C2'
_cod_data_source_file c9cc00720b2.cif
_cod_data_source_block FT057_123K
_cod_original_cell_volume 1782.7(4)
_cod_original_sg_symbol_H-M 'C 2 '
_cod_database_code 7123219
_oxford_refine_reflns_threshold_expression_ref I>-3.0\s(I)
_oxford_hooft_y 0.06(10)
_oxford_bijvoet_difference 0.08(10)
_oxford_refined_flack_x 0.0(3)

loop_
_symmetry_equiv_pos_as_xyz
x,y,z
x+1/2,y+1/2,z
-x,y,-z
-x+1/2,y+1/2,-z

loop_
_atom_site_label
_atom_site_type_symbol
_atom_site_fract_x
_atom_site_fract_y
_atom_site_fract_z
_atom_site_U_iso_or_equiv
_atom_site_occupancy
_atom_site_adp_type
_atom_site_refinement_flags_posn
N1 N 0.19633(10) 0.35140(8) 0.16015(9) 0.0177 1.0000 Uani .
C2 C 0.14236(12) 0.30048(8) 0.24255(12) 0.0174 1.0000 Uani .
C3 C 0.26107(13) 0.28100(9) 0.37735(12) 0.0224 1.0000 Uani .
C4 C 0.30036(13) 0.33872(9) 0.48401(12) 0.0295 1.0000 Uani .
C5 C 0.22024(15) 0.21661(9) 0.44452(14) 0.0299 1.0000 Uani .
C6 C 0.00669(12) 0.32841(9) 0.27777(12) 0.0198 1.0000 Uani .
N7 N -0.10522(10) 0.34857(8) 0.15126(9) 0.0185 1.0000 Uani .
C8 C -0.19313(12) 0.29336(9) 0.07090(12) 0.0192 1.0000 Uani .
C9 C -0.28166(12) 0.32298(9) -0.06930(12) 0.0191 1.0000 Uani .
C10 C -0.29355(15) 0.25900(10) 0.14777(14) 0.0308 1.0000 Uani .
N11 N 0.33285(10) 0.48507(8) -0.18342(10) 0.0191 1.0000 Uani .
C12 C 0.26217(12) 0.54178(8) -0.13070(12) 0.0183 1.0000 Uani .
C13 C 0.13306(12) 0.56925(8) -0.24721(12) 0.0204 1.0000 Uani .
C14 C 0.01669(13) 0.51622(9) -0.30520(13) 0.0256 1.0000 Uani .
C15 C 0.06984(15) 0.63300(9) -0.19850(14) 0.0278 1.0000 Uani .
C16 C 0.21891(13) 0.51733(9) 0.00110(12) 0.0204 1.0000 Uani .
N17 N 0.34337(10) 0.49040(8) 0.10816(10) 0.0191 1.0000 Uani .
C18 C 0.43381(12) 0.54013(9) 0.20315(12) 0.0199 1.0000 Uani .
C19 C 0.57691(13) 0.50516(9) 0.27598(12) 0.0214 1.0000 Uani .
C20 C 0.36326(14) 0.56991(9) 0.31291(14) 0.0297 1.0000 Uani .
H21 H 0.1163 0.2564 0.1862 0.0177 1.0000 Uiso R
H31 H 0.3484 0.2704 0.3446 0.0262 1.0000 Uiso R
H41 H 0.3870 0.3266 0.5591 0.0443 1.0000 Uiso R
H43 H 0.3196 0.3804 0.4328 0.0454 1.0000 Uiso R
H42 H 0.2184 0.3479 0.5271 0.0434 1.0000 Uiso R
H52 H 0.3007 0.1992 0.5200 0.0462 1.0000 Uiso R
H51 H 0.1398 0.2250 0.4864 0.0449 1.0000 Uiso R
H53 H 0.1897 0.1793 0.3728 0.0454 1.0000 Uiso R
H62 H 0.0354 0.3695 0.3390 0.0231 1.0000 Uiso R
H61 H -0.0320 0.2946 0.3359 0.0242 1.0000 Uiso R
H81 H -0.1233 0.2596 0.0503 0.0223 1.0000 Uiso R
H91 H -0.3446 0.3598 -0.0482 0.0238 1.0000 Uiso R
H92 H -0.3479 0.2868 -0.1228 0.0210 1.0000 Uiso R
H101 H -0.3458 0.2201 0.0880 0.0471 1.0000 Uiso R
H102 H -0.3618 0.2942 0.1690 0.0470 1.0000 Uiso R
H103 H -0.2397 0.2402 0.2392 0.0469 1.0000 Uiso R
H121 H 0.3320 0.5806 -0.0993 0.0204 1.0000 Uiso R
H131 H 0.1715 0.5836 -0.3267 0.0230 1.0000 Uiso R
H142 H -0.0612 0.5348 -0.3879 0.0383 1.0000 Uiso R
H141 H -0.0283 0.4999 -0.2316 0.0408 1.0000 Uiso R
H143 H 0.0629 0.4760 -0.3370 0.0403 1.0000 Uiso R
H151 H 0.0044 0.6561 -0.2774 0.0433 1.0000 Uiso R
H153 H 0.1499 0.6657 -0.1568 0.0428 1.0000 Uiso R
H152 H 0.0197 0.6210 -0.1242 0.0434 1.0000 Uiso R
H161 H 0.1721 0.5562 0.0406 0.0242 1.0000 Uiso R
H162 H 0.1468 0.4776 -0.0295 0.0252 1.0000 Uiso R
H181 H 0.4538 0.5780 0.1411 0.0230 1.0000 Uiso R
H191 H 0.6354 0.5348 0.3527 0.0268 1.0000 Uiso R
H192 H 0.5546 0.4647 0.3250 0.0259 1.0000 Uiso R
H201 H 0.4264 0.6051 0.3718 0.0445 1.0000 Uiso R
H202 H 0.2693 0.5914 0.2671 0.0425 1.0000 Uiso R
H203 H 0.3487 0.5335 0.3763 0.0458 1.0000 Uiso R
H171 H 0.3142 0.4581 0.1617 0.0237 1.0000 Uiso R
H71 H -0.1630 0.3801 0.1744 0.0232 1.0000 Uiso R
H11 H 0.1203 0.3735 0.1037 0.0239 1.0000 Uiso R
H111 H 0.3919 0.4604 -0.1047 0.0263 1.0000 Uiso R

loop_
_atom_site_aniso_label
_atom_site_aniso_U_11
_atom_site_aniso_U_22
_atom_site_aniso_U_33
_atom_site_aniso_U_23
_atom_site_aniso_U_13
_atom_site_aniso_U_12
N1 0.0168(4) 0.0193(5) 0.0175(4) 0.0003(4) 0.0057(4) 0.0009(4)
C2 0.0185(5) 0.0177(6) 0.0164(5) -0.0020(5) 0.0051(5) 0.0000(4)
C3 0.0184(6) 0.0298(7) 0.0198(6) 0.0025(5) 0.0065(5) 0.0046(5)
C4 0.0241(6) 0.0421(8) 0.0197(6) -0.0021(6) 0.0013(5) 0.0005(6)
C5 0.0349(7) 0.0318(7) 0.0243(6) 0.0078(5) 0.0101(6) 0.0118(6)
C6 0.0199(5) 0.0233(6) 0.0178(5) 0.0004(5) 0.0074(5) 0.0007(5)
N7 0.0175(4) 0.0190(5) 0.0200(5) -0.0018(4) 0.0066(4) 0.0023(4)
C8 0.0198(6) 0.0204(6) 0.0189(6) -0.0017(5) 0.0080(5) -0.0009(5)
C9 0.0164(5) 0.0212(6) 0.0215(6) -0.0017(5) 0.0082(5) -0.0006(5)
C10 0.0332(7) 0.0383(8) 0.0221(6) 0.0014(6) 0.0091(6) -0.0141(6)
N11 0.0182(4) 0.0201(5) 0.0193(5) 0.0001(4) 0.0053(4) 0.0012(4)
C12 0.0174(5) 0.0184(6) 0.0201(6) -0.0013(5) 0.0063(5) -0.0015(5)
C13 0.0221(6) 0.0208(6) 0.0194(6) 0.0032(5) 0.0076(5) 0.0004(5)
C14 0.0190(6) 0.0312(7) 0.0241(6) 0.0022(5) 0.0015(5) -0.0003(5)
C15 0.0307(7) 0.0242(7) 0.0297(7) 0.0033(5) 0.0098(6) 0.0077(5)
C16 0.0176(6) 0.0245(6) 0.0196(6) 0.0000(5) 0.0058(5) -0.0005(5)
N17 0.0193(5) 0.0206(5) 0.0183(5) 0.0019(4) 0.0067(4) -0.0025(4)
C18 0.0179(6) 0.0232(6) 0.0196(6) -0.0008(5) 0.0069(5) -0.0036(5)
C19 0.0213(6) 0.0269(7) 0.0160(5) 0.0017(5) 0.0051(5) -0.0027(5)
C20 0.0214(6) 0.0415(8) 0.0269(6) -0.0096(6) 0.0079(5) -0.0008(5)

loop_
_atom_type_symbol
_atom_type_scat_dispersion_real
_atom_type_scat_dispersion_imag
_atom_type_scat_Cromer_Mann_a1
_atom_type_scat_Cromer_Mann_b1
_atom_type_scat_Cromer_Mann_a2
_atom_type_scat_Cromer_Mann_b2
_atom_type_scat_Cromer_Mann_a3
_atom_type_scat_Cromer_Mann_b3
_atom_type_scat_Cromer_Mann_a4
_atom_type_scat_Cromer_Mann_b4
_atom_type_scat_Cromer_Mann_c
_atom_type_scat_source
C 0.0181 0.0091 2.3100 20.8439 1.0200 10.2075 1.5886 0.5687 0.8650 51.6512 0.2156 'International Tables Vol C 4.2.6.8 and 6.1.1.4'
H 0.0000 0.0000 0.4930 10.5109 0.3229 26.1257 0.1402 3.1424 0.0408 57.7998 0.0030 'International Tables Vol C 4.2.6.8 and 6.1.1.4'
N 0.0311 0.0180 12.2126 0.0057 3.1322 9.8933 2.0125 28.9975 1.1663 0.5826 -11.5290 'International Tables Vol C 4.2.6.8 and 6.1.1.4'

loop_
_geom_angle_atom_site_label_1
_geom_angle_site_symmetry_1
_geom_angle_atom_site_label_2
_geom_angle_atom_site_label_3
_geom_angle_site_symmetry_3
_geom_angle
_geom_angle_publ_flag
C9 3_555 N1 C2 . 113.96(9) yes
C9 3_555 N1 H11 . 107.4 no
C2 . N1 H11 . 109.0 no
N1 . C2 C3 . 110.81(9) yes
N1 . C2 C6 . 108.72(9) yes
C3 . C2 C6 . 111.83(9) yes
N1 . C2 H21 . 110.7 no
C3 . C2 H21 . 105.7 no
C6 . C2 H21 . 109.0 no
C2 . C3 C4 . 113.19(10) yes
C2 . C3 C5 . 111.17(10) yes
C4 . C3 C5 . 111.67(10) yes
C2 . C3 H31 . 105.4 no
C4 . C3 H31 . 107.6 no
C5 . C3 H31 . 107.3 no
C3 . C4 H41 . 109.9 no
C3 . C4 H43 . 108.2 no
H41 . C4 H43 . 110.1 no
C3 . C4 H42 . 110.2 no
H41 . C4 H42 . 109.1 no
H43 . C4 H42 . 109.3 no
C3 . C5 H52 . 112.2 no
C3 . C5 H51 . 111.1 no
H52 . C5 H51 . 107.0 no
C3 . C5 H53 . 111.5 no
H52 . C5 H53 . 107.3 no
H51 . C5 H53 . 107.5 no
C2 . C6 N7 . 112.38(9) yes
C2 . C6 H62 . 108.1 no
N7 . C6 H62 . 108.2 no
C2 . C6 H61 . 110.4 no
N7 . C6 H61 . 111.3 no
H62 . C6 H61 . 106.2 no
C6 . N7 C8 . 116.13(9) yes
C6 . N7 H71 . 109.5 no
C8 . N7 H71 . 110.1 no
N7 . C8 C9 . 107.60(10) yes
N7 . C8 C10 . 114.14(9) yes
C9 . C8 C10 . 109.99(10) yes
N7 . C8 H81 . 106.4 no
C9 . C8 H81 . 108.3 no
C10 . C8 H81 . 110.1 no
C8 . C9 N1 3_555 115.25(9) yes
C8 . C9 H91 . 108.2 no
N1 3_555 C9 H91 . 108.0 no
C8 . C9 H92 . 108.8 no
N1 3_555 C9 H92 . 109.2 no
H91 . C9 H92 . 107.0 no
C8 . C10 H101 . 109.2 no
C8 . C10 H102 . 108.7 no
H101 . C10 H102 . 113.0 no
C8 . C10 H103 . 111.8 no
H101 . C10 H103 . 107.6 no
H102 . C10 H103 . 106.5 no
C19 3_655 N11 C12 . 114.46(9) yes
C19 3_655 N11 H111 . 108.6 no
C12 . N11 H111 . 109.3 no
N11 . C12 C13 . 111.06(9) yes
N11 . C12 C16 . 107.97(9) yes
C13 . C12 C16 . 113.14(9) yes
N11 . C12 H121 . 110.8 no
C13 . C12 H121 . 107.2 no
C16 . C12 H121 . 106.6 no
C12 . C13 C14 . 113.53(10) yes
C12 . C13 C15 . 111.31(10) yes
C14 . C13 C15 . 111.79(10) yes
C12 . C13 H131 . 107.0 no
C14 . C13 H131 . 106.8 no
C15 . C13 H131 . 105.8 no
C13 . C14 H142 . 111.2 no
C13 . C14 H141 . 111.5 no
H142 . C14 H141 . 109.4 no
C13 . C14 H143 . 108.8 no
H142 . C14 H143 . 109.3 no
H141 . C14 H143 . 106.5 no
C13 . C15 H151 . 111.2 no
C13 . C15 H153 . 109.6 no
H151 . C15 H153 . 106.6 no
C13 . C15 H152 . 109.8 no
H151 . C15 H152 . 111.1 no
H153 . C15 H152 . 108.4 no
C12 . C16 N17 . 111.65(9) yes
C12 . C16 H161 . 109.2 no
N17 . C16 H161 . 110.9 no
C12 . C16 H162 . 107.5 no
N17 . C16 H162 . 106.8 no
H161 . C16 H162 . 110.8 no
C16 . N17 C18 . 116.44(9) yes
C16 . N17 H171 . 110.5 no
C18 . N17 H171 . 108.6 no
N17 . C18 C19 . 107.50(9) yes
N17 . C18 C20 . 114.03(9) yes
C19 . C18 C20 . 110.52(10) yes
N17 . C18 H181 . 106.5 no
C19 . C18 H181 . 109.0 no
C20 . C18 H181 . 109.2 no
C18 . C19 N11 3_655 115.71(9) yes
C18 . C19 H191 . 110.1 no
N11 3_655 C19 H191 . 108.7 no
C18 . C19 H192 . 108.1 no
N11 3_655 C19 H192 . 108.9 no
H191 . C19 H192 . 104.8 no
C18 . C20 H201 . 111.2 no
C18 . C20 H202 . 111.2 no
H201 . C20 H202 . 107.7 no
C18 . C20 H203 . 109.1 no
H201 . C20 H203 . 107.8 no
H202 . C20 H203 . 109.7 no

loop_
_geom_bond_atom_site_label_1
_geom_bond_atom_site_label_2
_geom_bond_site_symmetry_2
_geom_bond_distance
_geom_bond_publ_flag
N1 C9 3_555 1.4684(14) yes
N1 C2 . 1.4648(15) yes
N1 H11 . 0.901 no
C2 C3 . 1.5468(16) yes
C2 C6 . 1.5304(16) yes
C2 H21 . 1.024 no
C3 C4 . 1.5236(18) yes
C3 C5 . 1.5271(18) yes
C3 H31 . 0.993 no
C4 H41 . 0.982 no
C4 H43 . 1.005 no
C4 H42 . 1.000 no
C5 H52 . 0.978 no
C5 H51 . 0.977 no
C5 H53 . 1.007 no
C6 N7 . 1.4637(14) yes
C6 H62 . 1.003 no
C6 H61 . 1.008 no
N7 C8 . 1.4706(15) yes
N7 H71 . 0.899 no
C8 C9 . 1.5277(16) yes
C8 C10 . 1.5265(16) yes
C8 H81 . 1.001 no
C9 H91 . 0.999 no
C9 H92 . 1.005 no
C10 H101 . 1.013 no
C10 H102 . 1.011 no
C10 H103 . 0.981 no
N11 C19 3_655 1.4620(15) yes
N11 C12 . 1.4688(15) yes
N11 H111 . 0.961 no
C12 C13 . 1.5426(16) yes
C12 C16 . 1.5344(15) yes
C12 H121 . 1.009 no
C13 C14 . 1.5234(16) yes
C13 C15 . 1.5246(17) yes
C13 H131 . 0.986 no
C14 H142 . 1.014 no
C14 H141 . 0.986 no
C14 H143 . 0.997 no
C15 H151 . 0.971 no
C15 H153 . 1.002 no
C15 H152 . 1.000 no
C16 N17 . 1.4636(15) yes
C16 H161 . 1.014 no
C16 H162 . 1.033 no
N17 C18 . 1.4668(15) yes
N17 H171 . 0.914 no
C18 C19 . 1.5308(16) yes
C18 C20 . 1.5298(16) yes
C18 H181 . 1.012 no
C19 H191 . 0.999 no
C19 H192 . 0.984 no
C20 H201 . 0.998 no
C20 H202 . 0.988 no
C20 H203 . 0.982 no

loop_
_geom_hbond_atom_site_label_D
_geom_hbond_atom_site_label_H
_geom_hbond_atom_site_label_A
_geom_hbond_angle_DHA
_geom_hbond_distance_DH
_geom_hbond_distance_HA
_geom_hbond_distance_DA
_geom_hbond_publ_flag
N17 H171 N1 146 0.91 2.38 3.181(2) yes
